data_4315535
loop_
_publ_author_name
'Ian A. Tonks'
'John E. Bercaw'

_publ_section_title
;
 (dme)MCl3(NNPh2) (dme = dimethoxyethane; M = Nb, Ta): A Versatile Synthon
 for [Ta=NNPh2] Hydrazido(2-) Complexes
;
_journal_name_full 'Inorganic Chemistry'
_journal_page_first 4648
_journal_page_last 4656
_journal_paper_doi 10.1021/ic1004193
_journal_volume 49
_journal_year 2010
_chemical_formula_moiety 'C37 H56 Cl N4 O2 Ta'
_chemical_formula_sum 'C37 H56 Cl N4 O2 Ta'
_chemical_formula_weight 805.26
_chemical_name_systematic
;
 ?
;
_space_group_IT_number 60
_symmetry_cell_setting orthorhombic
_symmetry_space_group_name_Hall '-P 2n 2ab'
_symmetry_space_group_name_H-M 'P b c n'
_atom_sites_solution_hydrogens difmap
_atom_sites_solution_primary direct
_atom_sites_solution_secondary difmap
_audit_creation_method SHELXL-97
_cell_angle_alpha 90.00
_cell_angle_beta 90.00
_cell_angle_gamma 90.00
_cell_formula_units_Z 8
_cell_length_a 34.7022(12)
_cell_length_b 9.2582(3)
_cell_length_c 23.1835(9)
_cell_measurement_reflns_used 9943
_cell_measurement_temperature 100(2)
_cell_measurement_theta_max 36.04
_cell_measurement_theta_min 2.49
_cell_volume 7448.4(5)
_computing_cell_refinement 'Bruker SAINT-Plus v7.34A'
_computing_data_collection 'Bruker APEX2 v2.1-0'
_computing_data_reduction 'Bruker SAINT-Plus v7.34A'
_computing_molecular_graphics 'Bruker XP v5.1'
_computing_publication_material 'Bruker XCIF 2008'
_computing_structure_refinement 'SHELXL-97 (Sheldrick, 2008)'
_computing_structure_solution 'SHELXS-97 (Sheldrick, 2008)'
_diffrn_ambient_temperature 100(2)
_diffrn_measured_fraction_theta_full 0.955
_diffrn_measured_fraction_theta_max 0.955
_diffrn_measurement_device_type 'Bruker KAPPA APEX II'
_diffrn_measurement_method '\w scans; 18 settings'
_diffrn_radiation_monochromator graphite
_diffrn_radiation_source 'fine-focus sealed tube'
_diffrn_radiation_type MoK\a
_diffrn_radiation_wavelength 0.71073
_diffrn_reflns_av_R_equivalents 0.0612
_diffrn_reflns_av_sigmaI/netI 0.0293
_diffrn_reflns_limit_h_max 56
_diffrn_reflns_limit_h_min -57
_diffrn_reflns_limit_k_max 10
_diffrn_reflns_limit_k_min -15
_diffrn_reflns_limit_l_max 36
_diffrn_reflns_limit_l_min -37
_diffrn_reflns_number 288039
_diffrn_reflns_theta_full 36.42
_diffrn_reflns_theta_max 36.42
_diffrn_reflns_theta_min 1.76
_exptl_absorpt_coefficient_mu 3.059
_exptl_absorpt_correction_T_max 0.6740
_exptl_absorpt_correction_T_min 0.5659
_exptl_absorpt_correction_type none
_exptl_crystal_colour Yellow
_exptl_crystal_density_diffrn 1.436
_exptl_crystal_density_method 'not measured'
_exptl_crystal_description Block
_exptl_crystal_F_000 3296
_exptl_crystal_size_max 0.21
_exptl_crystal_size_mid 0.15
_exptl_crystal_size_min 0.14
_refine_diff_density_max 2.791
_refine_diff_density_min -2.460
_refine_diff_density_rms 0.122
_refine_ls_extinction_method none
_refine_ls_goodness_of_fit_ref 1.939
_refine_ls_hydrogen_treatment refall
_refine_ls_matrix_type 'Full matrix'
_refine_ls_number_parameters 630
_refine_ls_number_reflns 17376
_refine_ls_number_restraints 0
_refine_ls_restrained_S_all 1.939
_refine_ls_R_factor_all 0.0614
_refine_ls_R_factor_gt 0.0401
_refine_ls_shift/su_max 0.004
_refine_ls_shift/su_mean 0.000
_refine_ls_structure_factor_coef Fsqd
_refine_ls_weighting_details w=1/s^2^(Fo^2^)
_refine_ls_weighting_scheme sigma
_refine_ls_wR_factor_gt 0.0439
_refine_ls_wR_factor_ref 0.0448
_reflns_number_gt 12465
_reflns_number_total 17376
_reflns_threshold_expression >2sigma(I)
_cod_data_source_file ic1004193_si_002_5.cif
_cod_data_source_block complex9
_cod_depositor_comments
;
The following automatic conversions were performed:

'_symmetry_cell_setting' value 'Orthorhombic' changed to
'orthorhombic' according to the built-in table from CIF Core
dictionary named 'cif_core.dic' version 2.4.1 from
2010-06-29.

'_refine_ls_weighting_scheme' value 'Sigma' changed to
'sigma' according to the built-in table from CIF Core dictionary
named 'cif_core.dic' version 2.4.1 from 2010-06-29.

Automatic conversion script
Id: cif_fix_values 1646 2011-03-28 12:23:43Z adriana 

The following automatic conversions were performed:

'_atom_sites_solution_primary' value 'Direct methods' was changed to
'direct'.

'_atom_sites_solution_secondary' value 'Difference Fourier map' was
changed to 'difmap'.

'_atom_sites_solution_hydrogens' value 'Difference Fourier map' was
changed to 'difmap'.

Automatic conversion script
Id: cif_fix_values 6452 2018-10-05 10:23:21Z andrius 
;
_cod_database_code 4315535

loop_
_symmetry_equiv_pos_as_xyz
'x, y, z'
'-x+1/2, -y+1/2, z+1/2'
'-x, y, -z+1/2'
'x+1/2, -y+1/2, -z'
'-x, -y, -z'
'x-1/2, y-1/2, -z-1/2'
'x, -y, z-1/2'
'-x-1/2, y-1/2, z'

loop_
_atom_site_label
_atom_site_type_symbol
_atom_site_fract_x
_atom_site_fract_y
_atom_site_fract_z
_atom_site_U_iso_or_equiv
_atom_site_adp_type
_atom_site_occupancy
_atom_site_symmetry_multiplicity
_atom_site_calc_flag
_atom_site_refinement_flags
_atom_site_disorder_assembly
_atom_site_disorder_group
Ta1 Ta 0.149557(2) 0.872639(6) 0.498670(3) 0.01144(2) Uani 1 1 d . . .
Cl1 Cl 0.182859(13) 1.08648(4) 0.53088(2) 0.01907(9) Uani 1 1 d . . .
O1 O 0.18367(3) 0.83391(10) 0.43256(5) 0.0126(2) Uani 1 1 d . . .
O2 O 0.12793(3) 0.82666(11) 0.57495(5) 0.0135(2) Uani 1 1 d . . .
N1 N 0.12868(4) 0.64187(12) 0.47876(6) 0.0105(3) Uani 1 1 d . . .
N2 N 0.10914(4) 0.94959(12) 0.46193(6) 0.0127(3) Uani 1 1 d . . .
N3 N 0.07912(4) 1.00153(14) 0.43002(7) 0.0201(3) Uani 1 1 d . . .
N4 N 0.20683(4) 0.76023(16) 0.54033(7) 0.0194(3) Uani 1 1 d . . .
C1 C 0.17577(5) 0.77717(15) 0.38029(7) 0.0117(3) Uani 1 1 d . . .
C2 C 0.18882(5) 0.84255(15) 0.32896(7) 0.0114(3) Uani 1 1 d . . .
C3 C 0.18041(5) 0.77116(16) 0.27748(8) 0.0137(3) Uani 1 1 d . . .
C4 C 0.15949(5) 0.64274(17) 0.27413(8) 0.0137(3) Uani 1 1 d . . .
C5 C 0.14697(5) 0.58385(16) 0.32580(8) 0.0134(3) Uani 1 1 d . . .
C6 C 0.15519(4) 0.64731(15) 0.37892(7) 0.0117(3) Uani 1 1 d . . .
C7 C 0.14221(5) 0.56986(16) 0.43160(7) 0.0123(3) Uani 1 1 d . . .
C8 C 0.14200(5) 0.41847(17) 0.42941(8) 0.0151(3) Uani 1 1 d . . .
C9 C 0.12669(5) 0.33942(17) 0.47374(8) 0.0169(4) Uani 1 1 d . . .
C10 C 0.10974(5) 0.41269(17) 0.51880(8) 0.0156(4) Uani 1 1 d . . .
C11 C 0.10945(5) 0.56283(16) 0.52008(7) 0.0118(3) Uani 1 1 d . . .
C12 C 0.08442(5) 0.63519(16) 0.56346(7) 0.0113(3) Uani 1 1 d . . .
C13 C 0.04964(5) 0.56788(17) 0.57748(7) 0.0135(3) Uani 1 1 d . . .
C14 C 0.02437(5) 0.62515(17) 0.61731(7) 0.0139(3) Uani 1 1 d . . .
C15 C 0.03519(5) 0.75532(17) 0.64352(8) 0.0149(3) Uani 1 1 d . . .
C16 C 0.06915(5) 0.82889(16) 0.63077(7) 0.0131(3) Uani 1 1 d . . .
C17 C 0.09394(5) 0.76650(16) 0.58974(7) 0.0120(3) Uani 1 1 d . . .
C18 C 0.21070(5) 0.98736(16) 0.32961(8) 0.0147(3) Uani 1 1 d . . .
C19 C 0.18388(6) 1.10615(18) 0.35312(10) 0.0215(4) Uani 1 1 d . . .
C20 C 0.22300(6) 1.03396(19) 0.26864(9) 0.0222(4) Uani 1 1 d . . .
C21 C 0.24706(6) 0.9780(2) 0.36644(10) 0.0231(4) Uani 1 1 d . . .
C22 C 0.14910(5) 0.56706(17) 0.21727(8) 0.0166(3) Uani 1 1 d . . .
C23 C 0.10515(6) 0.5697(2) 0.20981(9) 0.0218(4) Uani 1 1 d . . .
C24 C 0.16237(7) 0.4096(2) 0.21942(11) 0.0280(5) Uani 1 1 d . . .
C25 C 0.16783(6) 0.6389(2) 0.16525(9) 0.0247(4) Uani 1 1 d . . .
C26 C -0.01306(5) 0.54616(17) 0.63218(8) 0.0171(4) Uani 1 1 d . . .
C27 C -0.03995(6) 0.6373(2) 0.66931(11) 0.0295(5) Uani 1 1 d . . .
C28 C -0.00308(6) 0.4068(2) 0.66510(10) 0.0279(5) Uani 1 1 d . . .
C29 C -0.03472(7) 0.5063(3) 0.57699(10) 0.0304(5) Uani 1 1 d . . .
C30 C 0.07843(5) 0.97371(16) 0.66027(8) 0.0152(3) Uani 1 1 d . . .
C31 C 0.07901(6) 1.09371(18) 0.61405(9) 0.0188(4) Uani 1 1 d . . .
C32 C 0.11737(6) 0.9661(2) 0.69106(9) 0.0208(4) Uani 1 1 d . . .
C33 C 0.04807(7) 1.0156(2) 0.70508(9) 0.0232(4) Uani 1 1 d . . .
C34 C 0.07918(6) 0.9424(2) 0.37167(9) 0.0277(5) Uani 1 1 d . . .
C35 C 0.04231(7) 0.9797(4) 0.45880(12) 0.0441(7) Uani 1 1 d . . .
C36 C 0.21205(6) 0.6050(2) 0.52828(13) 0.0323(5) Uani 1 1 d . . .
C37 C 0.21539(7) 0.7913(3) 0.60141(10) 0.0311(5) Uani 1 1 d . . .
H4 H 0.2243(7) 0.802(2) 0.5204(9) 0.036(6) Uiso 1 1 d . . .
H3 H 0.1879(5) 0.8114(16) 0.2454(7) 0.009(4) Uiso 1 1 d . . .
H5 H 0.1315(5) 0.4993(16) 0.3248(7) 0.006(4) Uiso 1 1 d . . .
H8 H 0.1525(5) 0.3742(15) 0.3970(7) 0.006(4) Uiso 1 1 d . . .
H9 H 0.1269(6) 0.2404(19) 0.4739(8) 0.025(5) Uiso 1 1 d . . .
H10 H 0.0986(5) 0.3661(16) 0.5478(8) 0.016(5) Uiso 1 1 d . . .
H13 H 0.0435(5) 0.4816(16) 0.5589(7) 0.012(5) Uiso 1 1 d . . .
H15 H 0.0183(5) 0.7953(15) 0.6693(7) 0.000(4) Uiso 1 1 d . . .
H19A H 0.1770(6) 1.0896(19) 0.3904(9) 0.027(6) Uiso 1 1 d . . .
H19B H 0.1616(6) 1.1132(18) 0.3303(9) 0.025(6) Uiso 1 1 d . . .
H19C H 0.1975(5) 1.1989(18) 0.3548(8) 0.021(5) Uiso 1 1 d . . .
H20A H 0.2379(6) 1.1238(19) 0.2703(9) 0.030(6) Uiso 1 1 d . . .
H20B H 0.2011(6) 1.0495(18) 0.2441(8) 0.021(6) Uiso 1 1 d . . .
H20C H 0.2408(7) 0.9632(18) 0.2495(8) 0.031(6) Uiso 1 1 d . . .
H21A H 0.2635(6) 0.9107(19) 0.3514(8) 0.025(6) Uiso 1 1 d . . .
H21B H 0.2428(6) 0.9550(19) 0.4074(9) 0.024(6) Uiso 1 1 d . . .
H21C H 0.2616(6) 1.071(2) 0.3675(8) 0.028(5) Uiso 1 1 d . . .
H23A H 0.0945(6) 0.665(2) 0.2114(8) 0.032(6) Uiso 1 1 d . . .
H23B H 0.0939(6) 0.5100(17) 0.2370(8) 0.015(5) Uiso 1 1 d . . .
H23C H 0.0976(6) 0.5304(18) 0.1753(9) 0.023(5) Uiso 1 1 d . . .
H24A H 0.1512(6) 0.355(2) 0.2537(11) 0.044(7) Uiso 1 1 d . . .
H24B H 0.1905(6) 0.4068(19) 0.2238(9) 0.029(6) Uiso 1 1 d . . .
H24C H 0.1541(6) 0.3612(19) 0.1850(10) 0.031(6) Uiso 1 1 d . . .
H25A H 0.1608(6) 0.584(2) 0.1288(9) 0.032(6) Uiso 1 1 d . . .
H25B H 0.1944(6) 0.6400(19) 0.1696(9) 0.032(6) Uiso 1 1 d . . .
H25C H 0.1609(6) 0.740(2) 0.1568(8) 0.028(6) Uiso 1 1 d . . .
H27A H -0.0297(7) 0.661(2) 0.7062(9) 0.038(7) Uiso 1 1 d . . .
H27B H -0.0633(7) 0.582(2) 0.6758(9) 0.038(6) Uiso 1 1 d . . .
H27C H -0.0455(6) 0.724(2) 0.6495(9) 0.034(6) Uiso 1 1 d . . .
H28A H 0.0139(7) 0.344(2) 0.6393(10) 0.042(7) Uiso 1 1 d . . .
H28B H -0.0243(6) 0.3568(18) 0.6761(8) 0.024(5) Uiso 1 1 d . . .
H28C H 0.0128(6) 0.423(2) 0.7014(9) 0.033(6) Uiso 1 1 d . . .
H29A H -0.0401(6) 0.590(2) 0.5569(9) 0.033(6) Uiso 1 1 d . . .
H29B H -0.0595(6) 0.4636(18) 0.5875(8) 0.023(5) Uiso 1 1 d . . .
H29C H -0.0193(6) 0.4433(19) 0.5520(9) 0.032(6) Uiso 1 1 d . . .
H31A H 0.0850(5) 1.1844(18) 0.6322(8) 0.020(5) Uiso 1 1 d . . .
H31B H 0.0547(6) 1.0979(16) 0.5946(8) 0.015(5) Uiso 1 1 d . . .
H31C H 0.0976(5) 1.0794(17) 0.5865(8) 0.017(5) Uiso 1 1 d . . .
H32A H 0.1227(5) 1.0550(18) 0.7109(8) 0.016(5) Uiso 1 1 d . . .
H32B H 0.1377(6) 0.9521(18) 0.6681(8) 0.021(5) Uiso 1 1 d . . .
H32C H 0.1168(5) 0.8946(18) 0.7195(8) 0.020(5) Uiso 1 1 d . . .
H33A H 0.0455(6) 0.9447(19) 0.7363(8) 0.027(5) Uiso 1 1 d . . .
H33B H 0.0239(6) 1.0255(18) 0.6893(8) 0.023(6) Uiso 1 1 d . . .
H33C H 0.0549(6) 1.1003(19) 0.7225(8) 0.025(5) Uiso 1 1 d . . .
H34A H 0.1042(7) 0.970(2) 0.3529(10) 0.046(7) Uiso 1 1 d . . .
H34B H 0.0560(6) 0.9865(19) 0.3470(8) 0.032(6) Uiso 1 1 d . . .
H34C H 0.0748(7) 0.831(2) 0.3721(10) 0.059(8) Uiso 1 1 d . . .
H35A H 0.0370(7) 0.876(2) 0.4647(10) 0.055(8) Uiso 1 1 d . . .
H35B H 0.0234(8) 1.027(2) 0.4362(11) 0.056(8) Uiso 1 1 d . . .
H35C H 0.0423(9) 1.007(3) 0.4947(12) 0.078(10) Uiso 1 1 d . . .
H36A H 0.2362(6) 0.565(2) 0.5418(9) 0.034(6) Uiso 1 1 d . . .
H36B H 0.2099(7) 0.581(2) 0.4891(9) 0.035(7) Uiso 1 1 d . . .
H36C H 0.1908(7) 0.552(2) 0.5488(9) 0.035(6) Uiso 1 1 d . . .
H37A H 0.1968(7) 0.743(2) 0.6231(10) 0.049(7) Uiso 1 1 d . . .
H37B H 0.2127(6) 0.898(2) 0.6105(8) 0.030(6) Uiso 1 1 d . . .
H37C H 0.2413(7) 0.7515(19) 0.6092(9) 0.035(6) Uiso 1 1 d . . .

loop_
_atom_site_aniso_label
_atom_site_aniso_U_11
_atom_site_aniso_U_22
_atom_site_aniso_U_33
_atom_site_aniso_U_23
_atom_site_aniso_U_13
_atom_site_aniso_U_12
Ta1 0.01077(2) 0.01124(2) 0.01231(3) -0.00120(3) -0.00026(4) -0.00136(2)
Cl1 0.0178(2) 0.01586(17) 0.0235(2) -0.00376(16) -0.00432(18) -0.00410(15)
O1 0.0131(6) 0.0135(5) 0.0113(6) -0.0029(4) 0.0016(5) -0.0022(4)
O2 0.0112(6) 0.0157(5) 0.0135(6) -0.0011(5) 0.0011(5) -0.0039(4)
N1 0.0089(6) 0.0109(6) 0.0116(6) -0.0002(5) -0.0003(5) 0.0001(5)
N2 0.0157(7) 0.0092(6) 0.0133(8) -0.0026(5) -0.0009(6) -0.0018(5)
N3 0.0167(8) 0.0221(7) 0.0216(9) -0.0023(6) -0.0053(7) 0.0036(6)
N4 0.0138(8) 0.0246(8) 0.0198(9) 0.0025(7) -0.0003(7) -0.0019(6)
C1 0.0097(7) 0.0109(7) 0.0144(9) -0.0027(6) -0.0005(6) 0.0027(5)
C2 0.0091(7) 0.0114(7) 0.0138(8) -0.0009(6) 0.0015(6) 0.0014(5)
C3 0.0122(8) 0.0143(7) 0.0146(9) 0.0021(7) 0.0029(7) 0.0016(6)
C4 0.0126(8) 0.0137(8) 0.0148(9) -0.0017(7) -0.0001(6) 0.0018(6)
C5 0.0131(8) 0.0107(6) 0.0165(9) -0.0013(6) 0.0008(7) -0.0009(6)
C6 0.0090(8) 0.0111(7) 0.0150(8) 0.0001(6) 0.0009(6) 0.0019(5)
C7 0.0104(8) 0.0123(7) 0.0144(9) -0.0003(6) -0.0006(6) 0.0004(5)
C8 0.0152(9) 0.0120(7) 0.0180(9) -0.0021(7) 0.0002(7) 0.0027(6)
C9 0.0177(9) 0.0119(7) 0.0213(10) 0.0013(7) -0.0036(8) 0.0012(6)
C10 0.0176(9) 0.0138(7) 0.0154(9) 0.0054(6) -0.0003(7) -0.0022(6)
C11 0.0121(8) 0.0124(7) 0.0110(8) 0.0004(6) -0.0011(6) -0.0007(6)
C12 0.0117(7) 0.0130(7) 0.0094(7) 0.0027(6) -0.0012(6) -0.0001(6)
C13 0.0152(8) 0.0137(7) 0.0115(8) 0.0009(6) -0.0025(7) -0.0015(6)
C14 0.0122(7) 0.0187(7) 0.0107(8) 0.0030(7) -0.0011(6) -0.0012(6)
C15 0.0148(8) 0.0187(8) 0.0111(9) -0.0002(7) 0.0004(7) 0.0015(6)
C16 0.0147(8) 0.0146(7) 0.0102(8) 0.0010(6) -0.0008(7) 0.0007(6)
C17 0.0106(8) 0.0151(7) 0.0102(8) 0.0025(6) -0.0017(6) -0.0015(6)
C18 0.0141(8) 0.0114(7) 0.0187(10) -0.0009(6) 0.0025(7) -0.0027(6)
C19 0.0235(10) 0.0129(8) 0.0282(12) 0.0002(8) 0.0075(9) -0.0004(7)
C20 0.0252(11) 0.0186(9) 0.0228(11) 0.0004(8) 0.0065(9) -0.0079(8)
C21 0.0180(10) 0.0216(10) 0.0299(13) 0.0005(9) -0.0018(8) -0.0064(7)
C22 0.0185(9) 0.0173(7) 0.0140(9) -0.0024(6) 0.0000(7) -0.0023(7)
C23 0.0209(10) 0.0280(10) 0.0166(10) 0.0000(8) -0.0028(8) -0.0053(8)
C24 0.0370(13) 0.0213(10) 0.0256(12) -0.0092(9) -0.0038(10) 0.0028(9)
C25 0.0263(11) 0.0329(11) 0.0151(10) -0.0061(9) 0.0045(8) -0.0070(9)
C26 0.0145(9) 0.0233(9) 0.0134(9) -0.0004(7) 0.0009(7) -0.0054(7)
C27 0.0188(10) 0.0349(11) 0.0349(13) -0.0061(11) 0.0096(9) -0.0078(9)
C28 0.0231(11) 0.0316(11) 0.0291(13) 0.0085(9) 0.0026(9) -0.0097(8)
C29 0.0177(10) 0.0521(14) 0.0212(12) 0.0003(10) -0.0025(9) -0.0125(10)
C30 0.0191(9) 0.0145(7) 0.0122(9) -0.0011(6) 0.0010(7) -0.0014(6)
C31 0.0246(10) 0.0164(8) 0.0154(10) -0.0019(7) 0.0013(8) 0.0006(7)
C32 0.0254(11) 0.0192(9) 0.0177(11) -0.0033(8) -0.0045(8) -0.0021(7)
C33 0.0288(11) 0.0203(9) 0.0204(11) -0.0060(8) 0.0066(9) -0.0039(8)
C34 0.0227(11) 0.0398(12) 0.0204(12) 0.0016(9) -0.0062(9) 0.0010(9)
C35 0.0179(12) 0.089(2) 0.0255(14) -0.0058(14) -0.0033(10) 0.0137(12)
C36 0.0179(10) 0.0269(11) 0.0521(16) 0.0001(11) -0.0126(11) 0.0069(8)
C37 0.0234(12) 0.0468(14) 0.0230(12) 0.0104(10) -0.0074(10) 0.0018(10)

loop_
_atom_type_symbol
_atom_type_description
_atom_type_scat_dispersion_real
_atom_type_scat_dispersion_imag
_atom_type_scat_source
C C 0.0033 0.0016 'International Tables Vol C Tables 4.2.6.8 and 6.1.1.4'
H H 0.0000 0.0000 'International Tables Vol C Tables 4.2.6.8 and 6.1.1.4'
N N 0.0061 0.0033 'International Tables Vol C Tables 4.2.6.8 and 6.1.1.4'
O O 0.0106 0.0060 'International Tables Vol C Tables 4.2.6.8 and 6.1.1.4'
Cl Cl 0.1484 0.1585 'International Tables Vol C Tables 4.2.6.8 and 6.1.1.4'
Ta Ta -0.7052 6.5227 'International Tables Vol C Tables 4.2.6.8 and 6.1.1.4'

loop_
_geom_angle_atom_site_label_1
_geom_angle_atom_site_label_2
_geom_angle_atom_site_label_3
_geom_angle
_geom_angle_site_symmetry_1
_geom_angle_site_symmetry_3
_geom_angle_publ_flag
N2 Ta1 O2 102.42(6) . . yes
N2 Ta1 O1 99.98(6) . . yes
O2 Ta1 O1 152.78(5) . . yes
N2 Ta1 N1 91.57(5) . . yes
O2 Ta1 N1 81.92(5) . . yes
O1 Ta1 N1 82.20(4) . . yes
N2 Ta1 Cl1 101.32(4) . . yes
O2 Ta1 Cl1 94.71(3) . . yes
O1 Ta1 Cl1 95.88(3) . . yes
N1 Ta1 Cl1 167.10(3) . . yes
N2 Ta1 N4 174.82(6) . . yes
O2 Ta1 N4 82.11(5) . . yes
O1 Ta1 N4 74.99(5) . . yes
N1 Ta1 N4 86.55(5) . . yes
Cl1 Ta1 N4 80.64(4) . . yes
C1 O1 Ta1 130.37(10) . . ?
C17 O2 Ta1 130.64(11) . . ?
C7 N1 C11 117.67(12) . . ?
C7 N1 Ta1 120.40(10) . . ?
C11 N1 Ta1 120.39(10) . . ?
N3 N2 Ta1 175.26(12) . . ?
N2 N3 C35 111.87(17) . . ?
N2 N3 C34 111.66(14) . . ?
C35 N3 C34 111.96(18) . . ?
C37 N4 C36 110.30(17) . . ?
C37 N4 Ta1 117.42(12) . . ?
C36 N4 Ta1 116.11(12) . . ?
C37 N4 H4 106.8(14) . . ?
C36 N4 H4 104.4(14) . . ?
Ta1 N4 H4 99.9(15) . . ?
O1 C1 C6 117.32(15) . . ?
O1 C1 C2 121.72(14) . . ?
C6 C1 C2 120.92(15) . . ?
C3 C2 C1 116.83(14) . . ?
C3 C2 C18 121.59(15) . . ?
C1 C2 C18 121.57(15) . . ?
C2 C3 C4 124.08(16) . . ?
C2 C3 H3 117.6(11) . . ?
C4 C3 H3 118.2(11) . . ?
C5 C4 C3 116.76(16) . . ?
C5 C4 C22 119.26(15) . . ?
C3 C4 C22 123.97(16) . . ?
C4 C5 C6 122.25(15) . . ?
C4 C5 H5 118.7(10) . . ?
C6 C5 H5 119.0(10) . . ?
C5 C6 C1 119.13(15) . . ?
C5 C6 C7 117.43(14) . . ?
C1 C6 C7 123.42(15) . . ?
N1 C7 C8 121.05(15) . . ?
N1 C7 C6 121.82(13) . . ?
C8 C7 C6 117.00(15) . . ?
C9 C8 C7 120.60(16) . . ?
C9 C8 H8 121.5(9) . . ?
C7 C8 H8 117.9(9) . . ?
C8 C9 C10 118.15(15) . . ?
C8 C9 H9 122.3(12) . . ?
C10 C9 H9 119.5(12) . . ?
C9 C10 C11 120.77(16) . . ?
C9 C10 H10 121.4(11) . . ?
C11 C10 H10 117.8(11) . . ?
N1 C11 C10 120.84(15) . . ?
N1 C11 C12 120.89(13) . . ?
C10 C11 C12 117.95(15) . . ?
C13 C12 C17 119.36(15) . . ?
C13 C12 C11 117.44(14) . . ?
C17 C12 C11 123.19(14) . . ?
C14 C13 C12 122.25(15) . . ?
C14 C13 H13 119.5(11) . . ?
C12 C13 H13 118.3(11) . . ?
C13 C14 C15 116.78(15) . . ?
C13 C14 C26 120.45(15) . . ?
C15 C14 C26 122.76(15) . . ?
C16 C15 C14 123.75(16) . . ?
C16 C15 H15 118.8(9) . . ?
C14 C15 H15 117.4(9) . . ?
C15 C16 C17 117.40(14) . . ?
C15 C16 C30 120.59(15) . . ?
C17 C16 C30 122.01(15) . . ?
O2 C17 C12 117.04(14) . . ?
O2 C17 C16 122.50(14) . . ?
C12 C17 C16 120.44(15) . . ?
C21 C18 C2 111.31(14) . . ?
C21 C18 C20 107.51(16) . . ?
C2 C18 C20 111.82(14) . . ?
C21 C18 C19 110.02(16) . . ?
C2 C18 C19 109.08(14) . . ?
C20 C18 C19 107.01(15) . . ?
C18 C19 H19A 112.0(12) . . ?
C18 C19 H19B 110.3(12) . . ?
H19A C19 H19B 109.3(18) . . ?
C18 C19 H19C 110.4(11) . . ?
H19A C19 H19C 103.6(15) . . ?
H19B C19 H19C 111.0(15) . . ?
C18 C20 H20A 110.3(12) . . ?
C18 C20 H20B 111.5(12) . . ?
H20A C20 H20B 108.3(15) . . ?
C18 C20 H20C 113.2(11) . . ?
H20A C20 H20C 104.4(17) . . ?
H20B C20 H20C 108.8(16) . . ?
C18 C21 H21A 110.0(13) . . ?
C18 C21 H21B 115.4(12) . . ?
H21A C21 H21B 108.4(16) . . ?
C18 C21 H21C 112.4(11) . . ?
H21A C21 H21C 106.3(17) . . ?
H21B C21 H21C 103.8(15) . . ?
C25 C22 C24 108.27(17) . . ?
C25 C22 C23 109.13(16) . . ?
C24 C22 C23 108.55(16) . . ?
C25 C22 C4 112.35(15) . . ?
C24 C22 C4 109.65(15) . . ?
C23 C22 C4 108.82(15) . . ?
C22 C23 H23A 113.3(13) . . ?
C22 C23 H23B 109.4(12) . . ?
H23A C23 H23B 111.2(16) . . ?
C22 C23 H23C 112.0(13) . . ?
H23A C23 H23C 106.8(16) . . ?
H23B C23 H23C 103.7(15) . . ?
C22 C24 H24A 112.5(12) . . ?
C22 C24 H24B 109.1(11) . . ?
H24A C24 H24B 106.6(17) . . ?
C22 C24 H24C 109.2(12) . . ?
H24A C24 H24C 107.6(17) . . ?
H24B C24 H24C 111.8(17) . . ?
C22 C25 H25A 109.8(11) . . ?
C22 C25 H25B 110.0(13) . . ?
H25A C25 H25B 109.7(17) . . ?
C22 C25 H25C 117.9(11) . . ?
H25A C25 H25C 104.4(15) . . ?
H25B C25 H25C 104.7(16) . . ?
C27 C26 C29 107.77(17) . . ?
C27 C26 C14 112.47(14) . . ?
C29 C26 C14 110.14(15) . . ?
C27 C26 C28 108.79(17) . . ?
C29 C26 C28 108.86(16) . . ?
C14 C26 C28 108.75(15) . . ?
C26 C27 H27A 114.0(13) . . ?
C26 C27 H27B 107.9(12) . . ?
H27A C27 H27B 107.1(18) . . ?
C26 C27 H27C 108.6(13) . . ?
H27A C27 H27C 108.7(16) . . ?
H27B C27 H27C 110.6(17) . . ?
C26 C28 H28A 108.5(12) . . ?
C26 C28 H28B 112.6(12) . . ?
H28A C28 H28B 110.1(16) . . ?
C26 C28 H28C 113.9(11) . . ?
H28A C28 H28C 104.9(17) . . ?
H28B C28 H28C 106.5(16) . . ?
C26 C29 H29A 108.4(13) . . ?
C26 C29 H29B 108.8(11) . . ?
H29A C29 H29B 106.7(17) . . ?
C26 C29 H29C 111.6(12) . . ?
H29A C29 H29C 108.3(17) . . ?
H29B C29 H29C 112.8(16) . . ?
C33 C30 C32 107.65(16) . . ?
C33 C30 C16 112.25(14) . . ?
C32 C30 C16 110.62(14) . . ?
C33 C30 C31 107.33(15) . . ?
C32 C30 C31 110.21(15) . . ?
C16 C30 C31 108.73(14) . . ?
C30 C31 H31A 109.1(11) . . ?
C30 C31 H31B 110.1(10) . . ?
H31A C31 H31B 111.1(14) . . ?
C30 C31 H31C 112.9(11) . . ?
H31A C31 H31C 106.2(15) . . ?
H31B C31 H31C 107.4(15) . . ?
C30 C32 H32A 110.7(11) . . ?
C30 C32 H32B 115.2(13) . . ?
H32A C32 H32B 104.9(16) . . ?
C30 C32 H32C 110.1(12) . . ?
H32A C32 H32C 105.9(15) . . ?
H32B C32 H32C 109.6(16) . . ?
C30 C33 H33A 113.2(11) . . ?
C30 C33 H33B 112.5(13) . . ?
H33A C33 H33B 106.1(17) . . ?
C30 C33 H33C 109.9(12) . . ?
H33A C33 H33C 105.7(16) . . ?
H33B C33 H33C 109.1(16) . . ?
N3 C34 H34A 107.8(13) . . ?
N3 C34 H34B 110.6(10) . . ?
H34A C34 H34B 108.7(16) . . ?
N3 C34 H34C 111.2(13) . . ?
H34A C34 H34C 112.5(17) . . ?
H34B C34 H34C 106.0(16) . . ?
N3 C35 H35A 111.2(15) . . ?
N3 C35 H35B 106.9(16) . . ?
H35A C35 H35B 113(2) . . ?
N3 C35 H35C 114(2) . . ?
H35A C35 H35C 98(2) . . ?
H35B C35 H35C 113(2) . . ?
N4 C36 H36A 114.7(12) . . ?
N4 C36 H36B 113.7(13) . . ?
H36A C36 H36B 107.1(19) . . ?
N4 C36 H36C 107.3(11) . . ?
H36A C36 H36C 107.1(16) . . ?
H36B C36 H36C 106.5(18) . . ?
N4 C37 H37A 106.6(14) . . ?
N4 C37 H37B 111.8(11) . . ?
H37A C37 H37B 107.0(18) . . ?
N4 C37 H37C 106.6(12) . . ?
H37A C37 H37C 110.6(17) . . ?
H37B C37 H37C 114.1(17) . . ?

loop_
_geom_bond_atom_site_label_1
_geom_bond_atom_site_label_2
_geom_bond_distance
_geom_bond_site_symmetry_2
_geom_bond_publ_flag
Ta1 N2 1.7890(14) . yes
Ta1 O2 1.9677(12) . yes
Ta1 O1 1.9696(11) . yes
Ta1 N1 2.3026(12) . yes
Ta1 Cl1 2.4109(4) . yes
Ta1 N4 2.4425(15) . yes
O1 C1 1.3489(19) . ?
O2 C17 1.3488(19) . ?
N1 C7 1.364(2) . ?
N1 C11 1.378(2) . ?
N2 N3 1.3651(19) . ?
N3 C35 1.455(3) . ?
N3 C34 1.459(3) . ?
N4 C37 1.475(3) . ?
N4 C36 1.475(2) . ?
N4 H4 0.85(2) . ?
C1 C6 1.399(2) . ?
C1 C2 1.410(2) . ?
C2 C3 1.395(2) . ?
C2 C18 1.541(2) . ?
C3 C4 1.395(2) . ?
C3 H3 0.872(16) . ?
C4 C5 1.386(2) . ?
C4 C22 1.536(2) . ?
C5 C6 1.394(2) . ?
C5 H5 0.951(15) . ?
C6 C7 1.486(2) . ?
C7 C8 1.403(2) . ?
C8 C9 1.369(2) . ?
C8 H8 0.930(16) . ?
C9 C10 1.377(3) . ?
C9 H9 0.917(17) . ?
C10 C11 1.390(2) . ?
C10 H10 0.888(17) . ?
C11 C12 1.488(2) . ?
C12 C13 1.397(2) . ?
C12 C17 1.399(2) . ?
C13 C14 1.379(2) . ?
C13 H13 0.932(15) . ?
C14 C15 1.401(2) . ?
C14 C26 1.530(2) . ?
C15 C16 1.393(2) . ?
C15 H15 0.914(15) . ?
C16 C17 1.407(2) . ?
C16 C30 1.539(2) . ?
C18 C21 1.526(3) . ?
C18 C20 1.538(3) . ?
C18 C19 1.541(2) . ?
C19 H19A 0.91(2) . ?
C19 H19B 0.94(2) . ?
C19 H19C 0.981(17) . ?
C20 H20A 0.979(18) . ?
C20 H20B 0.96(2) . ?
C20 H20C 1.00(2) . ?
C21 H21A 0.915(19) . ?
C21 H21B 0.984(19) . ?
C21 H21C 0.997(19) . ?
C22 C25 1.523(3) . ?
C22 C24 1.530(3) . ?
C22 C23 1.535(3) . ?
C23 H23A 0.954(19) . ?
C23 H23B 0.925(18) . ?
C23 H23C 0.92(2) . ?
C24 H24A 1.02(2) . ?
C24 H24B 0.98(2) . ?
C24 H24C 0.96(2) . ?
C25 H25A 1.01(2) . ?
C25 H25B 0.93(2) . ?
C25 H25C 0.990(18) . ?
C26 C27 1.525(3) . ?
C26 C29 1.529(3) . ?
C26 C28 1.539(3) . ?
C27 H27A 0.95(2) . ?
C27 H27B 0.97(2) . ?
C27 H27C 0.941(19) . ?
C28 H28A 1.02(2) . ?
C28 H28B 0.91(2) . ?
C28 H28C 1.02(2) . ?
C29 H29A 0.927(19) . ?
C29 H29B 0.978(19) . ?
C29 H29C 0.98(2) . ?
C30 C33 1.530(3) . ?
C30 C32 1.530(3) . ?
C30 C31 1.544(2) . ?
C31 H31A 0.962(17) . ?
C31 H31B 0.957(19) . ?
C31 H31C 0.919(19) . ?
C32 H32A 0.960(17) . ?
C32 H32B 0.89(2) . ?
C32 H32C 0.935(18) . ?
C33 H33A 0.982(18) . ?
C33 H33B 0.92(2) . ?
C33 H33C 0.913(18) . ?
C34 H34A 1.00(2) . ?
C34 H34B 1.07(2) . ?
C34 H34C 1.04(2) . ?
C35 H35A 0.99(2) . ?
C35 H35B 0.94(3) . ?
C35 H35C 0.87(3) . ?
C36 H36A 0.97(2) . ?
C36 H36B 0.94(2) . ?
C36 H36C 1.00(2) . ?
C37 H37A 0.93(2) . ?
C37 H37B 1.018(18) . ?
C37 H37C 0.99(2) . ?
